data_7711390
loop_
_publ_author_name
'Booth, Anna C.'
'Vasko, Petra'
'Fuentes, M \'Angeles'
'Cornelissen, Bart'
'Faulkner, Stephen'
'Aldridge, Simon'

_publ_section_title
;
 Boronic ester functionalised 1,8-diboryl-naphthalene scaffolds: fluoride
 <i>versus</i> oxide chelation.
;
_journal_name_full 'Dalton transactions (Cambridge, England : 2003)'
_journal_paper_doi 10.1039/d2dt02888c
_journal_year 2022
_chemical_formula_moiety 'C26 H37 B2 F2 K N2 O8'
_chemical_formula_sum 'C26 H37 B2 F2 K N2 O8'
_chemical_formula_weight 604.30
_space_group_IT_number 14
_space_group_name_Hall '-P 2ybc'
_space_group_name_H-M_alt 'P 1 21/c 1'
_symmetry_cell_setting monoclinic
_symmetry_space_group_name_H-M 'P 1 21/c 1'
_atom_sites_solution_hydrogens difmap
_atom_sites_solution_primary other
_audit_creation_date 2017-06-12
_audit_creation_method CRYSTALS_ver_14.43
_audit_update_record
;
2022-08-12 deposited with the CCDC.	2022-09-22 downloaded from the CCDC.
;
_cell_angle_alpha 90
_cell_angle_beta 91.0545(17)
_cell_angle_gamma 90
_cell_formula_units_Z 8
_cell_length_a 17.0718(3)
_cell_length_b 21.7958(5)
_cell_length_c 16.8889(4)
_cell_measurement_reflns_used 10400
_cell_measurement_temperature 150
_cell_measurement_theta_max 76
_cell_measurement_theta_min 3
_cell_volume 6283.2(2)
_computing_cell_refinement 'CrysAlis, (Oxford Diffraction, 2002)'
_computing_data_collection 'SuperNova, (Oxford Diffraction, 2010)'
_computing_data_reduction 'CrysAlis, (Oxford Diffraction, 2002)'
_computing_molecular_graphics 'CAMERON (Watkin et al., 1996)'
_computing_publication_material 'CRYSTALS (Betteridge et al., 2003)'
_computing_structure_refinement 'CRYSTALS (Betteridge et al., 2003)'
_computing_structure_solution 'Superflip (Palatinus & Chapuis, 2007)'
_diffrn_ambient_temperature 150
_diffrn_measured_fraction_theta_full 0.996
_diffrn_measured_fraction_theta_max 0.991
_diffrn_measurement_device Area
_diffrn_measurement_device_type 'Oxford Diffraction SuperNova'
_diffrn_measurement_method \w
_diffrn_radiation_monochromator graphite
_diffrn_radiation_type 'Cu K\a'
_diffrn_radiation_wavelength 1.54180
_diffrn_reflns_av_R_equivalents 0.053
_diffrn_reflns_limit_h_max 13
_diffrn_reflns_limit_h_min -21
_diffrn_reflns_limit_k_max 27
_diffrn_reflns_limit_k_min -26
_diffrn_reflns_limit_l_max 21
_diffrn_reflns_limit_l_min -20
_diffrn_reflns_number 40081
_diffrn_reflns_theta_full 74.576
_diffrn_reflns_theta_max 76.098
_diffrn_reflns_theta_min 3.289
_diffrn_standards_number 0
_exptl_absorpt_coefficient_mu 1.989
_exptl_absorpt_correction_T_max 0.77
_exptl_absorpt_correction_T_min 0.59
_exptl_absorpt_correction_type multi-scan
_exptl_absorpt_process_details 'CrysAlis, (Oxford Diffraction, 2002)'
_exptl_crystal_colour colourless
_exptl_crystal_density_diffrn 1.278
_exptl_crystal_density_method 'not measured'
_exptl_crystal_description block
_exptl_crystal_F_000 2544
_exptl_crystal_size_max 0.220
_exptl_crystal_size_mid 0.160
_exptl_crystal_size_min 0.130
_refine_diff_density_max 0.81
_refine_diff_density_min -0.44
_refine_ls_extinction_method None
_refine_ls_goodness_of_fit_ref 0.9561
_refine_ls_hydrogen_treatment constr
_refine_ls_matrix_type full
_refine_ls_number_parameters 739
_refine_ls_number_reflns 12960
_refine_ls_number_restraints 0
_refine_ls_R_factor_all 0.0734
_refine_ls_R_factor_gt 0.0601
_refine_ls_shift/su_max 0.0009566
_refine_ls_shift/su_mean 0.0000385
_refine_ls_structure_factor_coef Fsqd
_refine_ls_weighting_details
;
 Method= Modified Sheldrick 
 w=1/[\s^2^(F^2^) + ( 0.08P)^2^ + 5.34P] 
 ,where P=(max(Fo^2^,0) + 2Fc^2^)/3 
;
_refine_ls_weighting_scheme calc
_refine_ls_wR_factor_all 0.1652
_refine_ls_wR_factor_gt 0.1513
_refine_ls_wR_factor_ref 0.1652
_reflns_limit_h_max 21
_reflns_limit_h_min -21
_reflns_limit_k_max 27
_reflns_limit_k_min 0
_reflns_limit_l_max 21
_reflns_limit_l_min 0
_reflns_number_gt 10353
_reflns_number_total 13013
_reflns_threshold_expression I>2.0\s(I)
_oxford_diffrn_Wilson_B_factor 2.99
_oxford_diffrn_Wilson_scale 0.12
_oxford_refine_ls_r_factor_ref 0.0734
_oxford_refine_ls_scale 2.083(14)
_oxford_reflns_number_all 12960
_oxford_reflns_threshold_expression_ref I>-3.0\s(I)
_oxford_structure_analysis_title 230abek17
_cod_data_source_file d2dt02888c8.cif
_cod_data_source_block global
_cod_depositor_comments
;
The following automatic conversions were performed:

data item '_atom_sites_solution_primary' value 'Other' was changed to
'other' in accordance with the
/home/data/users/saulius/crontab/automatic-downloads/rss-feeds/RSC/lib/dictionaries/cif_core.dic
dictionary named 'cif_core.dic' version 2.4.2 last updated on
2011-04-26.

Automatic conversion script
Id: cif_fix_values 7556 2019-12-06 15:28:31Z antanas 

2025-01-11
Z value and formula fixed to values more according to usual
chemical conventions.                 miguel
;
_cod_original_formula_sum 'C52 H74 B4 F4 K2 N4 O16'
_cod_original_formula_weight 1208.61
_cod_original_formula_moiety 'C52 H74 B4 F4 K2 N4 O16'
_cod_original_formula_units_Z 4
_cod_original_sg_symbol_H-M 'P 21/c '
_cod_database_code 7711390

loop_
_symmetry_equiv_pos_as_xyz
x,y,z
-x,-y,-z
x,-y+1/2,z+1/2
-x,y+1/2,-z+1/2

loop_
_atom_site_label
_atom_site_type_symbol
_atom_site_fract_x
_atom_site_fract_y
_atom_site_fract_z
_atom_site_U_iso_or_equiv
_atom_site_occupancy
_atom_site_adp_type
_atom_site_refinement_flags_posn
_atom_site_refinement_flags_adp
_atom_site_refinement_flags_occupancy
_atom_site_disorder_assembly
_atom_site_disorder_group
_atom_site_attached_hydrogens
K1 K 0.95705(3) 0.75545(3) 0.67474(3) 0.0356 1.0000 Uani . . . . . .
K2 K 0.45532(3) 0.76832(3) 0.64477(3) 0.0381 1.0000 Uani . . . . . .
F3 F 0.60913(10) 0.78710(8) 0.67269(10) 0.0490 1.0000 Uani . . . . . .
B4 B 0.62146(16) 0.77098(14) 0.75517(17) 0.0367 1.0000 Uani . . . . . .
F5 F 0.55909(11) 0.73208(9) 0.77725(12) 0.0570 1.0000 Uani . . . . . .
O6 O 0.69683(11) 0.73953(9) 0.75910(12) 0.0443 1.0000 Uani . . . . . .
B7 B 0.76391(15) 0.76403(13) 0.78767(16) 0.0320 1.0000 Uani . . . . . .
O8 O 0.83345(11) 0.73386(10) 0.78233(13) 0.0482 1.0000 Uani . . . . . .
C9 C 0.76473(14) 0.82926(12) 0.82799(14) 0.0334 1.0000 Uani . . . . . .
C10 C 0.69236(13) 0.86021(11) 0.83692(13) 0.0294 1.0000 Uani . . . . . .
C11 C 0.62056(14) 0.83433(12) 0.80731(15) 0.0360 1.0000 Uani . . . . . .
C12 C 0.55173(15) 0.86565(14) 0.81887(17) 0.0438 1.0000 Uani . . . . . .
C13 C 0.55114(17) 0.92379(15) 0.85829(19) 0.0497 1.0000 Uani . . . . . .
C14 C 0.61955(16) 0.94890(13) 0.88516(17) 0.0430 1.0000 Uani . . . . . .
C15 C 0.69175(15) 0.91923(12) 0.87590(15) 0.0363 1.0000 Uani . . . . . .
C16 C 0.76386(16) 0.94385(12) 0.90260(15) 0.0383 1.0000 Uani . . . . . .
C17 C 0.83252(16) 0.91408(14) 0.89263(17) 0.0450 1.0000 Uani . . . . . .
C18 C 0.83306(14) 0.85520(13) 0.85623(15) 0.0379 1.0000 Uani . . . . . .
F19 F 0.11322(8) 0.73789(7) 0.65471(8) 0.0380 1.0000 Uani . . . . . .
B20 B 0.12199(15) 0.74687(13) 0.57070(16) 0.0314 1.0000 Uani . . . . . .
F21 F 0.05739(9) 0.78349(8) 0.54441(10) 0.0443 1.0000 Uani . . . . . .
O22 O 0.19559(10) 0.78009(8) 0.56032(11) 0.0374 1.0000 Uani . . . . . .
B23 B 0.26148(15) 0.75434(13) 0.53374(16) 0.0321 1.0000 Uani . . . . . .
O24 O 0.33075(10) 0.78595(9) 0.53242(12) 0.0416 1.0000 Uani . . . . . .
C25 C 0.26231(13) 0.68649(11) 0.50174(13) 0.0298 1.0000 Uani . . . . . .
C26 C 0.19058(12) 0.65246(10) 0.50025(12) 0.0267 1.0000 Uani . . . . . .
C27 C 0.12065(13) 0.67969(11) 0.52827(13) 0.0289 1.0000 Uani . . . . . .
C28 C 0.05235(14) 0.64607(12) 0.52261(14) 0.0349 1.0000 Uani . . . . . .
C29 C 0.05119(15) 0.58509(13) 0.49325(16) 0.0392 1.0000 Uani . . . . . .
C30 C 0.11874(15) 0.55830(12) 0.46811(15) 0.0363 1.0000 Uani . . . . . .
C31 C 0.18997(13) 0.59115(11) 0.46973(13) 0.0304 1.0000 Uani . . . . . .
C32 C 0.26059(15) 0.56631(12) 0.44079(15) 0.0364 1.0000 Uani . . . . . .
C33 C 0.32840(15) 0.59934(13) 0.44236(16) 0.0393 1.0000 Uani . . . . . .
C34 C 0.32941(13) 0.65973(12) 0.47303(15) 0.0352 1.0000 Uani . . . . . .
O35 O 0.53114(11) 0.72083(13) 0.51423(14) 0.0596 1.0000 Uani . . . . . .
C36 C 0.5788(2) 0.7669(2) 0.4803(2) 0.0736 1.0000 Uani . . . . . .
C37 C 0.5301(2) 0.8206(2) 0.4581(2) 0.0730 1.0000 Uani . . . . . .
O38 O 0.50599(13) 0.85105(13) 0.52748(14) 0.0594 1.0000 Uani . . . . . .
C39 C 0.4627(2) 0.9052(2) 0.5107(3) 0.0782 1.0000 Uani . . . . . .
C40 C 0.4363(2) 0.93155(17) 0.5860(3) 0.0763 1.0000 Uani . . . . . .
O41 O 0.38130(13) 0.89092(10) 0.61985(15) 0.0559 1.0000 Uani . . . . . .
C42 C 0.3496(2) 0.91404(17) 0.6906(3) 0.0683 1.0000 Uani . . . . . .
C43 C 0.29522(18) 0.86822(19) 0.7238(2) 0.0622 1.0000 Uani . . . . . .
O44 O 0.33882(11) 0.81475(12) 0.74616(13) 0.0529 1.0000 Uani . . . . . .
C45 C 0.28889(17) 0.7694(2) 0.77919(19) 0.0615 1.0000 Uani . . . . . .
C46 C 0.3369(2) 0.7155(2) 0.8032(2) 0.0643 1.0000 Uani . . . . . .
O47 O 0.36307(12) 0.68428(11) 0.73439(13) 0.0529 1.0000 Uani . . . . . .
C48 C 0.4072(2) 0.63056(18) 0.7517(3) 0.0694 1.0000 Uani . . . . . .
C49 C 0.4359(2) 0.60343(16) 0.6762(3) 0.0731 1.0000 Uani . . . . . .
O50 O 0.48999(13) 0.64392(10) 0.64270(15) 0.0587 1.0000 Uani . . . . . .
C51 C 0.5232(2) 0.62170(18) 0.5710(3) 0.0719 1.0000 Uani . . . . . .
C52 C 0.57663(19) 0.6694(2) 0.5388(2) 0.0721 1.0000 Uani . . . . . .
O53 O 0.87539(12) 0.63433(10) 0.68347(15) 0.0540 1.0000 Uani . . . . . .
C54 C 0.83993(18) 0.61826(17) 0.6087(2) 0.0620 1.0000 Uani . . . . . .
C55 C 0.79033(17) 0.6691(2) 0.5808(2) 0.0686 1.0000 Uani . . . . . .
O56 O 0.83838(11) 0.72124(13) 0.56507(14) 0.0580 1.0000 Uani . . . . . .
C57 C 0.7940(2) 0.7704(2) 0.5322(2) 0.0733 1.0000 Uani . . . . . .
C58 C 0.8459(2) 0.8251(2) 0.5203(2) 0.0716 1.0000 Uani . . . . . .
O59 O 0.86963(12) 0.84888(12) 0.59430(13) 0.0544 1.0000 Uani . . . . . .
C60 C 0.9143(2) 0.90478(18) 0.5887(3) 0.0679 1.0000 Uani . . . . . .
C61 C 0.9437(2) 0.92250(16) 0.6680(3) 0.0647 1.0000 Uani . . . . . .
O62 O 0.99787(12) 0.87772(10) 0.69437(14) 0.0523 1.0000 Uani . . . . . .
C63 C 1.03392(18) 0.89296(14) 0.7683(2) 0.0526 1.0000 Uani . . . . . .
C64 C 1.08454(16) 0.84081(15) 0.79447(18) 0.0482 1.0000 Uani . . . . . .
O65 O 1.03664(10) 0.78968(10) 0.81198(12) 0.0433 1.0000 Uani . . . . . .
C66 C 1.08191(17) 0.73991(16) 0.84240(16) 0.0474 1.0000 Uani . . . . . .
C67 C 1.0297(2) 0.68635(17) 0.85671(18) 0.0532 1.0000 Uani . . . . . .
O68 O 1.00427(12) 0.66152(10) 0.78310(12) 0.0456 1.0000 Uani . . . . . .
C69 C 0.9563(2) 0.60878(15) 0.7926(2) 0.0578 1.0000 Uani . . . . . .
C70 C 0.9261(2) 0.58844(14) 0.7142(2) 0.0592 1.0000 Uani . . . . . .
C71 C 0.6705(3) 0.5664(2) 0.7397(3) 0.0786 1.0000 Uani . . . . . .
N72 N 0.6573(4) 0.5424(2) 0.6831(3) 0.1185 1.0000 Uani . . . . . .
C73 C 0.6960(4) 0.5966(2) 0.8132(4) 0.1028 1.0000 Uani . . . . . .
C74 C 0.6887(2) 0.92004(19) 0.6498(2) 0.0653 1.0000 Uani . . . . . .
C75 C 0.6829(2) 0.94117(18) 0.5693(2) 0.0601 1.0000 Uani . . . . . .
N76 N 0.6792(3) 0.9562(2) 0.5055(2) 0.0957 1.0000 Uani . . . . . .
C77 C 0.1804(2) 0.60195(16) 0.69256(19) 0.0549 1.0000 Uani . . . . . .
C78 C 0.1836(2) 0.57079(16) 0.76755(19) 0.0550 1.0000 Uani . . . . . .
N79 N 0.1861(3) 0.5466(2) 0.8261(2) 0.0981 1.0000 Uani . . . . . .
N80 N 0.8485(3) 0.4928(2) 0.8557(3) 0.1056 1.0000 Uani . . . . . .
C81 C 0.8420(2) 0.46402(18) 0.9109(3) 0.0683 1.0000 Uani . . . . . .
C82 C 0.8296(5) 0.4270(2) 0.9781(3) 0.1146 1.0000 Uani . . . . . .
H121 H 0.4985 0.8506 0.8021 0.0561 1.0000 Uiso R . . . . .
H131 H 0.5006 0.9448 0.8666 0.0646 1.0000 Uiso R . . . . .
H141 H 0.6205 0.9874 0.9127 0.0527 1.0000 Uiso R . . . . .
H161 H 0.7634 0.9822 0.9286 0.0484 1.0000 Uiso R . . . . .
H171 H 0.8821 0.9326 0.9105 0.0606 1.0000 Uiso R . . . . .
H181 H 0.8829 0.8325 0.8513 0.0474 1.0000 Uiso R . . . . .
H281 H 0.0026 0.6638 0.5386 0.0441 1.0000 Uiso R . . . . .
H291 H 0.0011 0.5637 0.4909 0.0500 1.0000 Uiso R . . . . .
H301 H 0.1189 0.5173 0.4482 0.0473 1.0000 Uiso R . . . . .
H321 H 0.2592 0.5264 0.4179 0.0450 1.0000 Uiso R . . . . .
H331 H 0.3769 0.5813 0.4233 0.0503 1.0000 Uiso R . . . . .
H341 H 0.3777 0.6825 0.4739 0.0443 1.0000 Uiso R . . . . .
H362 H 0.6220 0.7791 0.5200 0.0916 1.0000 Uiso R . . . . .
H361 H 0.6057 0.7504 0.4330 0.0920 1.0000 Uiso R . . . . .
H371 H 0.5607 0.8482 0.4234 0.0886 1.0000 Uiso R . . . . .
H372 H 0.4833 0.8064 0.4269 0.0878 1.0000 Uiso R . . . . .
H392 H 0.4952 0.9351 0.4817 0.0933 1.0000 Uiso R . . . . .
H391 H 0.4166 0.8956 0.4774 0.0927 1.0000 Uiso R . . . . .
H401 H 0.4827 0.9378 0.6240 0.0916 1.0000 Uiso R . . . . .
H402 H 0.4097 0.9719 0.5762 0.0921 1.0000 Uiso R . . . . .
H422 H 0.3929 0.9230 0.7299 0.0827 1.0000 Uiso R . . . . .
H421 H 0.3205 0.9527 0.6800 0.0834 1.0000 Uiso R . . . . .
H431 H 0.2656 0.8853 0.7694 0.0762 1.0000 Uiso R . . . . .
H432 H 0.2555 0.8569 0.6822 0.0755 1.0000 Uiso R . . . . .
H452 H 0.2591 0.7861 0.8255 0.0748 1.0000 Uiso R . . . . .
H451 H 0.2477 0.7565 0.7383 0.0748 1.0000 Uiso R . . . . .
H461 H 0.3826 0.7294 0.8365 0.0794 1.0000 Uiso R . . . . .
H462 H 0.3056 0.6869 0.8369 0.0804 1.0000 Uiso R . . . . .
H481 H 0.4518 0.6409 0.7881 0.0834 1.0000 Uiso R . . . . .
H482 H 0.3727 0.6015 0.7792 0.0845 1.0000 Uiso R . . . . .
H491 H 0.4626 0.5643 0.6877 0.0875 1.0000 Uiso R . . . . .
H492 H 0.3911 0.5969 0.6393 0.0868 1.0000 Uiso R . . . . .
H511 H 0.5523 0.5833 0.5834 0.0855 1.0000 Uiso R . . . . .
H512 H 0.4810 0.6129 0.5323 0.0845 1.0000 Uiso R . . . . .
H521 H 0.6142 0.6827 0.5812 0.0864 1.0000 Uiso R . . . . .
H522 H 0.6079 0.6528 0.4940 0.0871 1.0000 Uiso R . . . . .
H542 H 0.8814 0.6103 0.5706 0.0787 1.0000 Uiso R . . . . .
H541 H 0.8079 0.5805 0.6149 0.0790 1.0000 Uiso R . . . . .
H551 H 0.7510 0.6792 0.6226 0.0837 1.0000 Uiso R . . . . .
H552 H 0.7613 0.6579 0.5319 0.0843 1.0000 Uiso R . . . . .
H572 H 0.7506 0.7817 0.5693 0.0880 1.0000 Uiso R . . . . .
H571 H 0.7694 0.7577 0.4825 0.0881 1.0000 Uiso R . . . . .
H581 H 0.8944 0.8135 0.4892 0.0887 1.0000 Uiso R . . . . .
H582 H 0.8180 0.8564 0.4886 0.0893 1.0000 Uiso R . . . . .
H602 H 0.9582 0.8984 0.5518 0.0842 1.0000 Uiso R . . . . .
H601 H 0.8795 0.9381 0.5663 0.0841 1.0000 Uiso R . . . . .
H611 H 0.9700 0.9628 0.6659 0.0839 1.0000 Uiso R . . . . .
H612 H 0.8985 0.9251 0.7061 0.0825 1.0000 Uiso R . . . . .
H632 H 1.0666 0.9304 0.7609 0.0655 1.0000 Uiso R . . . . .
H631 H 0.9922 0.9016 0.8080 0.0647 1.0000 Uiso R . . . . .
H641 H 1.1186 0.8525 0.8414 0.0618 1.0000 Uiso R . . . . .
H642 H 1.1206 0.8314 0.7509 0.0621 1.0000 Uiso R . . . . .
H662 H 1.1104 0.7525 0.8920 0.0603 1.0000 Uiso R . . . . .
H661 H 1.1241 0.7288 0.8033 0.0597 1.0000 Uiso R . . . . .
H671 H 1.0594 0.6549 0.8886 0.0678 1.0000 Uiso R . . . . .
H672 H 0.9834 0.6994 0.8872 0.0676 1.0000 Uiso R . . . . .
H691 H 0.9877 0.5761 0.8192 0.0736 1.0000 Uiso R . . . . .
H692 H 0.9126 0.6188 0.8290 0.0726 1.0000 Uiso R . . . . .
H702 H 0.9727 0.5825 0.6778 0.0732 1.0000 Uiso R . . . . .
H701 H 0.8974 0.5489 0.7197 0.0735 1.0000 Uiso R . . . . .
H732 H 0.6762 0.6385 0.8139 0.1511 1.0000 Uiso R . . . . .
H733 H 0.7550 0.5978 0.8174 0.1518 1.0000 Uiso R . . . . .
H731 H 0.6763 0.5751 0.8603 0.1511 1.0000 Uiso R . . . . .
H771 H 0.1631 0.5734 0.6505 0.0846 1.0000 Uiso R . . . . .
H772 H 0.2309 0.6178 0.6788 0.0845 1.0000 Uiso R . . . . .
H773 H 0.1428 0.6344 0.6944 0.0848 1.0000 Uiso R . . . . .
H241 H 0.3255 0.8208 0.5501 0.0654 1.0000 Uiso R . . . . .
H743 H 0.6511 0.8887 0.6583 0.1006 1.0000 Uiso R . . . . .
H823 H 0.8471 0.3866 0.9690 0.1689 1.0000 Uiso R . . . . .
H822 H 0.7736 0.4254 0.9902 0.1695 1.0000 Uiso R . . . . .
H81 H 0.8261 0.7058 0.7459 0.0767 1.0000 Uiso R . . . . .
H742 H 0.6780 0.9525 0.6867 0.1004 1.0000 Uiso R . . . . .
H821 H 0.8561 0.4426 1.0248 0.1690 1.0000 Uiso R . . . . .
H741 H 0.7409 0.9044 0.6616 0.1004 1.0000 Uiso R . . . . .

loop_
_atom_site_aniso_label
_atom_site_aniso_U_11
_atom_site_aniso_U_22
_atom_site_aniso_U_33
_atom_site_aniso_U_23
_atom_site_aniso_U_13
_atom_site_aniso_U_12
K1 0.0278(2) 0.0394(3) 0.0396(3) -0.0080(2) -0.00065(18) 0.00032(19)
K2 0.0281(2) 0.0420(3) 0.0441(3) -0.0086(2) -0.00128(19) 0.00008(19)
F3 0.0505(9) 0.0562(10) 0.0400(8) 0.0001(7) -0.0109(7) -0.0146(7)
B4 0.0274(12) 0.0436(15) 0.0389(14) 0.0007(12) -0.0048(10) -0.0053(11)
F5 0.0494(9) 0.0574(11) 0.0642(11) 0.0029(9) 0.0007(8) -0.0152(8)
O6 0.0409(10) 0.0379(10) 0.0539(11) -0.0100(8) -0.0057(8) -0.0031(8)
B7 0.0299(12) 0.0348(13) 0.0314(12) -0.0026(10) 0.0024(9) -0.0005(10)
O8 0.0394(10) 0.0445(11) 0.0607(12) -0.0152(9) 0.0035(8) 0.0027(8)
C9 0.0318(11) 0.0368(12) 0.0316(11) 0.0006(9) 0.0020(9) -0.0027(9)
C10 0.0283(10) 0.0335(11) 0.0262(10) 0.0053(8) -0.0007(8) -0.0031(8)
C11 0.0308(11) 0.0396(13) 0.0376(12) 0.0061(10) -0.0005(9) -0.0016(9)
C12 0.0291(11) 0.0541(16) 0.0483(15) 0.0075(12) -0.0004(10) 0.0028(11)
C13 0.0424(14) 0.0477(16) 0.0594(17) 0.0054(13) 0.0063(12) 0.0140(12)
C14 0.0470(14) 0.0339(13) 0.0484(15) 0.0046(11) 0.0056(11) 0.0045(11)
C15 0.0416(13) 0.0315(12) 0.0359(12) 0.0045(9) 0.0035(10) 0.0000(10)
C16 0.0457(13) 0.0328(12) 0.0366(12) -0.0044(10) 0.0009(10) -0.0051(10)
C17 0.0396(13) 0.0481(15) 0.0471(14) -0.0084(12) 0.0002(11) -0.0102(11)
C18 0.0279(11) 0.0485(15) 0.0373(12) -0.0073(11) -0.0005(9) -0.0027(10)
F19 0.0399(7) 0.0425(8) 0.0318(7) -0.0048(6) 0.0029(5) 0.0019(6)
B20 0.0281(12) 0.0341(13) 0.0320(12) -0.0034(10) 0.0018(9) -0.0002(10)
F21 0.0380(8) 0.0426(8) 0.0520(9) 0.0009(7) -0.0034(6) 0.0053(6)
O22 0.0332(8) 0.0309(8) 0.0482(10) -0.0057(7) 0.0033(7) -0.0025(7)
B23 0.0289(12) 0.0347(13) 0.0326(12) 0.0007(10) -0.0027(9) -0.0038(10)
O24 0.0306(8) 0.0388(10) 0.0554(11) -0.0066(8) 0.0004(7) -0.0067(7)
C25 0.0269(10) 0.0351(12) 0.0272(10) 0.0024(9) -0.0029(8) -0.0003(8)
C26 0.0285(10) 0.0287(10) 0.0226(9) 0.0034(8) -0.0035(7) -0.0005(8)
C27 0.0274(10) 0.0331(11) 0.0262(10) 0.0027(8) -0.0016(8) -0.0014(8)
C28 0.0277(11) 0.0410(13) 0.0359(12) -0.0028(10) 0.0016(9) -0.0031(9)
C29 0.0344(12) 0.0398(13) 0.0432(13) -0.0010(11) -0.0014(10) -0.0109(10)
C30 0.0419(13) 0.0307(12) 0.0363(12) -0.0008(9) -0.0033(10) -0.0037(10)
C31 0.0333(11) 0.0315(11) 0.0262(10) 0.0017(8) -0.0028(8) -0.0008(9)
C32 0.0406(13) 0.0336(12) 0.0350(12) -0.0009(9) -0.0019(10) 0.0046(10)
C33 0.0328(12) 0.0438(14) 0.0414(13) -0.0021(11) 0.0009(10) 0.0081(10)
C34 0.0251(10) 0.0423(13) 0.0381(12) 0.0006(10) -0.0008(9) 0.0008(9)
O35 0.0300(9) 0.0930(18) 0.0556(12) -0.0266(12) -0.0034(8) 0.0038(10)
C36 0.0411(16) 0.133(4) 0.0470(17) -0.033(2) 0.0092(13) -0.018(2)
C37 0.0569(19) 0.118(4) 0.0437(17) 0.0035(19) -0.0028(14) -0.034(2)
O38 0.0457(11) 0.0759(16) 0.0564(13) 0.0077(11) -0.0036(9) -0.0192(11)
C39 0.063(2) 0.070(2) 0.101(3) 0.036(2) -0.016(2) -0.0260(19)
C40 0.064(2) 0.0415(18) 0.123(4) 0.008(2) -0.018(2) -0.0146(16)
O41 0.0481(11) 0.0368(10) 0.0825(16) -0.0095(10) -0.0107(10) -0.0049(8)
C42 0.0568(19) 0.0491(18) 0.098(3) -0.0337(19) -0.0241(18) 0.0144(15)
C43 0.0438(15) 0.080(2) 0.0624(19) -0.0336(18) -0.0101(14) 0.0239(16)
O44 0.0324(9) 0.0727(15) 0.0534(12) -0.0160(11) -0.0030(8) 0.0062(9)
C45 0.0328(14) 0.109(3) 0.0431(15) -0.0145(17) 0.0023(11) -0.0026(15)
C46 0.0548(18) 0.094(3) 0.0438(16) 0.0052(17) -0.0034(13) -0.0172(18)
O47 0.0437(10) 0.0593(13) 0.0553(12) 0.0059(10) -0.0086(9) -0.0093(9)
C48 0.064(2) 0.055(2) 0.089(3) 0.0205(19) -0.0238(19) -0.0199(16)
C49 0.067(2) 0.0386(17) 0.112(3) -0.0061(18) -0.037(2) -0.0023(15)
O50 0.0537(12) 0.0432(12) 0.0787(16) -0.0218(11) -0.0149(11) 0.0060(9)
C51 0.060(2) 0.064(2) 0.090(3) -0.044(2) -0.0327(19) 0.0297(17)
C52 0.0378(15) 0.105(3) 0.073(2) -0.050(2) -0.0142(15) 0.0233(18)
O53 0.0458(11) 0.0415(11) 0.0750(15) -0.0241(10) 0.0134(10) -0.0056(8)
C54 0.0436(15) 0.062(2) 0.081(2) -0.0430(18) 0.0148(15) -0.0182(14)
C55 0.0291(13) 0.100(3) 0.076(2) -0.054(2) 0.0025(13) -0.0090(15)
O56 0.0323(9) 0.0836(17) 0.0579(12) -0.0261(12) -0.0069(8) 0.0050(10)
C57 0.0459(17) 0.111(3) 0.062(2) -0.033(2) -0.0224(15) 0.0254(19)
C58 0.061(2) 0.100(3) 0.0539(19) 0.0046(19) -0.0014(15) 0.030(2)
O59 0.0452(11) 0.0655(14) 0.0525(12) 0.0056(10) 0.0017(9) 0.0117(10)
C60 0.0580(19) 0.063(2) 0.083(3) 0.0301(19) 0.0092(17) 0.0160(16)
C61 0.0571(19) 0.0411(17) 0.096(3) 0.0079(17) 0.0019(18) 0.0028(14)
O62 0.0470(11) 0.0385(10) 0.0713(14) -0.0040(10) 0.0003(10) 0.0004(8)
C63 0.0446(15) 0.0411(15) 0.072(2) -0.0170(14) 0.0053(13) -0.0133(12)
C64 0.0348(13) 0.0571(17) 0.0526(16) -0.0185(13) 0.0006(11) -0.0095(12)
O65 0.0337(9) 0.0505(11) 0.0459(10) -0.0127(8) 0.0019(7) -0.0032(8)
C66 0.0441(14) 0.0646(19) 0.0332(12) -0.0084(12) -0.0058(10) 0.0051(13)
C67 0.0587(17) 0.0622(19) 0.0390(14) 0.0051(13) 0.0064(12) 0.0080(14)
O68 0.0465(10) 0.0446(11) 0.0461(10) 0.0023(8) 0.0082(8) 0.0028(8)
C69 0.0582(18) 0.0409(16) 0.075(2) 0.0109(15) 0.0200(16) 0.0038(13)
C70 0.0610(18) 0.0302(14) 0.087(2) -0.0102(14) 0.0252(17) -0.0031(12)
C71 0.100(3) 0.057(2) 0.081(3) 0.022(2) 0.040(2) 0.033(2)
N72 0.168(5) 0.099(3) 0.088(3) 0.009(3) 0.001(3) 0.070(3)
C73 0.147(5) 0.052(2) 0.110(4) 0.014(3) 0.040(4) 0.000(3)
C74 0.074(2) 0.065(2) 0.0568(19) 0.0124(16) 0.0053(16) -0.0073(18)
C75 0.0581(18) 0.064(2) 0.058(2) 0.0142(16) 0.0011(15) -0.0051(15)
N76 0.105(3) 0.117(4) 0.065(2) 0.028(2) -0.007(2) -0.010(3)
C77 0.0623(18) 0.0535(18) 0.0489(16) 0.0071(14) -0.0017(14) 0.0058(14)
C78 0.0654(19) 0.0513(17) 0.0481(17) 0.0035(14) -0.0024(14) 0.0064(14)
N79 0.153(4) 0.084(3) 0.057(2) 0.0180(19) -0.004(2) 0.004(3)
N80 0.109(3) 0.088(3) 0.121(4) 0.033(3) 0.044(3) 0.008(2)
C81 0.073(2) 0.0490(19) 0.083(3) -0.0013(18) 0.0018(19) -0.0002(17)
C82 0.229(7) 0.048(2) 0.067(3) 0.001(2) -0.013(3) 0.005(3)

loop_
_atom_type_symbol
_atom_type_scat_dispersion_real
_atom_type_scat_dispersion_imag
_atom_type_scat_Cromer_Mann_a1
_atom_type_scat_Cromer_Mann_b1
_atom_type_scat_Cromer_Mann_a2
_atom_type_scat_Cromer_Mann_b2
_atom_type_scat_Cromer_Mann_a3
_atom_type_scat_Cromer_Mann_b3
_atom_type_scat_Cromer_Mann_a4
_atom_type_scat_Cromer_Mann_b4
_atom_type_scat_Cromer_Mann_c
_atom_type_scat_source
C 0.0181 0.0091 2.3100 20.8439 1.0200 10.2075 1.5886 0.5687 0.8650 51.6512 0.2156 'International Tables Vol C 4.2.6.8 and 6.1.1.4'
H 0.0000 0.0000 0.4930 10.5109 0.3229 26.1257 0.1402 3.1424 0.0408 57.7998 0.0030 'International Tables Vol C 4.2.6.8 and 6.1.1.4'
O 0.0492 0.0322 3.0485 13.2771 2.2868 5.7011 1.5463 0.3239 0.8670 32.9089 0.2508 'International Tables Vol C 4.2.6.8 and 6.1.1.4'
F 0.0727 0.0534 3.5392 10.2825 2.6412 4.2944 1.5170 0.2615 1.0243 26.1476 0.2776 'International Tables Vol C 4.2.6.8 and 6.1.1.4'
K 0.3868 1.0657 8.2186 12.7949 7.4398 0.7748 1.0519 213.1870 0.8659 41.6841 1.4228 'International Tables Vol C 4.2.6.8 and 6.1.1.4'
N 0.0311 0.0180 12.2126 0.0057 3.1322 9.8933 2.0125 28.9975 1.1663 0.5826 -11.5290 'International Tables Vol C 4.2.6.8 and 6.1.1.4'
B 0.0090 0.0039 2.0545 23.2185 1.3326 1.0210 1.0979 60.3498 0.7068 0.1403 -0.1932 'International Tables Vol C 4.2.6.8 and 6.1.1.4'

loop_
_geom_angle_atom_site_label_1
_geom_angle_site_symmetry_1
_geom_angle_atom_site_label_2
_geom_angle_site_symmetry_2
_geom_angle_atom_site_label_3
_geom_angle_site_symmetry_3
_geom_angle
_geom_angle_publ_flag
F3 . B4 . F5 . 107.6(2) yes
F3 . B4 . O6 . 105.7(2) yes
F5 . B4 . O6 . 111.9(2) yes
F3 . B4 . C11 . 108.1(2) yes
F5 . B4 . C11 . 110.4(2) yes
O6 . B4 . C11 . 112.9(2) yes
B4 . O6 . B7 . 125.1(2) yes
O6 . B7 . O8 . 121.5(2) yes
O6 . B7 . C9 . 120.9(2) yes
O8 . B7 . C9 . 117.6(2) yes
B7 . O8 . H81 . 105.7 no
B7 . C9 . C10 . 118.3(2) yes
B7 . C9 . C18 . 121.5(2) yes
C10 . C9 . C18 . 120.2(2) yes
C9 . C10 . C11 . 121.2(2) yes
C9 . C10 . C15 . 119.0(2) yes
C11 . C10 . C15 . 119.8(2) yes
B4 . C11 . C10 . 120.2(2) yes
B4 . C11 . C12 . 120.7(2) yes
C10 . C11 . C12 . 118.9(3) yes
C11 . C12 . C13 . 121.2(3) yes
C11 . C12 . H121 . 124.8 no
C13 . C12 . H121 . 114.0 no
C12 . C13 . C14 . 119.9(3) yes
C12 . C13 . H131 . 119.3 no
C14 . C13 . H131 . 120.8 no
C13 . C14 . C15 . 121.9(3) yes
C13 . C14 . H141 . 121.3 no
C15 . C14 . H141 . 116.8 no
C10 . C15 . C14 . 118.3(2) yes
C10 . C15 . C16 . 118.1(2) yes
C14 . C15 . C16 . 123.6(3) yes
C15 . C16 . C17 . 122.1(2) yes
C15 . C16 . H161 . 118.1 no
C17 . C16 . H161 . 119.8 no
C16 . C17 . C18 . 119.9(2) yes
C16 . C17 . H171 . 120.6 no
C18 . C17 . H171 . 119.4 no
C17 . C18 . C9 . 120.6(2) yes
C17 . C18 . H181 . 120.0 no
C9 . C18 . H181 . 119.4 no
F19 . B20 . F21 . 106.77(19) yes
F19 . B20 . O22 . 106.83(19) yes
F21 . B20 . O22 . 110.3(2) yes
F19 . B20 . C27 . 108.0(2) yes
F21 . B20 . C27 . 111.19(19) yes
O22 . B20 . C27 . 113.38(19) yes
B20 . O22 . B23 . 124.1(2) yes
O22 . B23 . O24 . 121.6(2) yes
O22 . B23 . C25 . 121.4(2) yes
O24 . B23 . C25 . 117.0(2) yes
B23 . O24 . H241 . 111.0 no
B23 . C25 . C26 . 118.6(2) yes
B23 . C25 . C34 . 122.0(2) yes
C26 . C25 . C34 . 119.3(2) yes
C25 . C26 . C27 . 120.1(2) yes
C25 . C26 . C31 . 119.4(2) yes
C27 . C26 . C31 . 120.6(2) yes
B20 . C27 . C26 . 121.07(19) yes
B20 . C27 . C28 . 120.8(2) yes
C26 . C27 . C28 . 118.0(2) yes
C27 . C28 . C29 . 121.9(2) yes
C27 . C28 . H281 . 120.6 no
C29 . C28 . H281 . 117.5 no
C28 . C29 . C30 . 120.2(2) yes
C28 . C29 . H291 . 118.0 no
C30 . C29 . H291 . 121.9 no
C29 . C30 . C31 . 120.6(2) yes
C29 . C30 . H301 . 121.1 no
C31 . C30 . H301 . 118.3 no
C26 . C31 . C30 . 118.8(2) yes
C26 . C31 . C32 . 118.7(2) yes
C30 . C31 . C32 . 122.5(2) yes
C31 . C32 . C33 . 121.3(2) yes
C31 . C32 . H321 . 118.3 no
C33 . C32 . H321 . 120.4 no
C32 . C33 . C34 . 120.2(2) yes
C32 . C33 . H331 . 120.4 no
C34 . C33 . H331 . 119.4 no
C33 . C34 . C25 . 121.1(2) yes
C33 . C34 . H341 . 119.3 no
C25 . C34 . H341 . 119.6 no
C36 . O35 . C52 . 111.2(3) yes
O35 . C36 . C37 . 109.8(3) yes
O35 . C36 . H362 . 109.3 no
C37 . C36 . H362 . 111.0 no
O35 . C36 . H361 . 110.1 no
C37 . C36 . H361 . 110.3 no
H362 . C36 . H361 . 106.3 no
C36 . C37 . O38 . 109.4(3) yes
C36 . C37 . H371 . 109.3 no
O38 . C37 . H371 . 111.5 no
C36 . C37 . H372 . 109.3 no
O38 . C37 . H372 . 109.8 no
H371 . C37 . H372 . 107.5 no
C37 . O38 . C39 . 112.6(3) yes
O38 . C39 . C40 . 108.6(3) yes
O38 . C39 . H392 . 110.6 no
C40 . C39 . H392 . 110.6 no
O38 . C39 . H391 . 110.4 no
C40 . C39 . H391 . 108.8 no
H392 . C39 . H391 . 107.9 no
C39 . C40 . O41 . 108.6(3) yes
C39 . C40 . H401 . 110.4 no
O41 . C40 . H401 . 110.0 no
C39 . C40 . H402 . 110.2 no
O41 . C40 . H402 . 108.2 no
H401 . C40 . H402 . 109.4 no
C40 . O41 . C42 . 112.6(3) yes
O41 . C42 . C43 . 109.4(3) yes
O41 . C42 . H422 . 109.8 no
C43 . C42 . H422 . 110.0 no
O41 . C42 . H421 . 110.3 no
C43 . C42 . H421 . 109.0 no
H422 . C42 . H421 . 108.3 no
C42 . C43 . O44 . 108.8(3) yes
C42 . C43 . H431 . 111.7 no
O44 . C43 . H431 . 111.5 no
C42 . C43 . H432 . 108.8 no
O44 . C43 . H432 . 109.2 no
H431 . C43 . H432 . 106.7 no
C43 . O44 . C45 . 110.9(3) yes
O44 . C45 . C46 . 109.0(2) yes
O44 . C45 . H452 . 111.5 no
C46 . C45 . H452 . 110.9 no
O44 . C45 . H451 . 109.6 no
C46 . C45 . H451 . 109.8 no
H452 . C45 . H451 . 106.0 no
C45 . C46 . O47 . 109.5(3) yes
C45 . C46 . H461 . 109.6 no
O47 . C46 . H461 . 110.4 no
C45 . C46 . H462 . 110.4 no
O47 . C46 . H462 . 110.1 no
H461 . C46 . H462 . 106.7 no
C46 . O47 . C48 . 113.5(3) yes
O47 . C48 . C49 . 109.4(3) yes
O47 . C48 . H481 . 109.7 no
C49 . C48 . H481 . 111.0 no
O47 . C48 . H482 . 107.9 no
C49 . C48 . H482 . 110.8 no
H481 . C48 . H482 . 108.0 no
C48 . C49 . O50 . 108.8(3) yes
C48 . C49 . H491 . 109.3 no
O50 . C49 . H491 . 108.5 no
C48 . C49 . H492 . 109.4 no
O50 . C49 . H492 . 110.1 no
H491 . C49 . H492 . 110.5 no
C49 . O50 . C51 . 113.7(3) yes
O50 . C51 . C52 . 109.1(3) yes
O50 . C51 . H511 . 108.0 no
C52 . C51 . H511 . 111.0 no
O50 . C51 . H512 . 109.3 no
C52 . C51 . H512 . 109.9 no
H511 . C51 . H512 . 109.5 no
C51 . C52 . O35 . 108.7(3) yes
C51 . C52 . H521 . 109.2 no
O35 . C52 . H521 . 108.8 no
C51 . C52 . H522 . 111.1 no
O35 . C52 . H522 . 111.2 no
H521 . C52 . H522 . 107.7 no
C54 . O53 . C70 . 113.3(3) yes
O53 . C54 . C55 . 109.3(2) yes
O53 . C54 . H542 . 108.9 no
C55 . C54 . H542 . 109.9 no
O53 . C54 . H541 . 109.5 no
C55 . C54 . H541 . 110.0 no
H542 . C54 . H541 . 109.1 no
C54 . C55 . O56 . 109.3(2) yes
C54 . C55 . H551 . 109.2 no
O56 . C55 . H551 . 110.3 no
C54 . C55 . H552 . 111.1 no
O56 . C55 . H552 . 108.8 no
H551 . C55 . H552 . 108.1 no
C55 . O56 . C57 . 111.7(3) yes
O56 . C57 . C58 . 109.9(3) yes
O56 . C57 . H572 . 109.5 no
C58 . C57 . H572 . 109.3 no
O56 . C57 . H571 . 110.0 no
C58 . C57 . H571 . 110.9 no
H572 . C57 . H571 . 107.2 no
C57 . C58 . O59 . 109.6(3) yes
C57 . C58 . H581 . 111.0 no
O59 . C58 . H581 . 108.9 no
C57 . C58 . H582 . 110.0 no
O59 . C58 . H582 . 110.8 no
H581 . C58 . H582 . 106.4 no
C58 . O59 . C60 . 113.5(3) yes
O59 . C60 . C61 . 109.5(3) yes
O59 . C60 . H602 . 109.2 no
C61 . C60 . H602 . 111.0 no
O59 . C60 . H601 . 109.0 no
C61 . C60 . H601 . 110.0 no
H602 . C60 . H601 . 108.1 no
C60 . C61 . O62 . 108.4(3) yes
C60 . C61 . H611 . 110.4 no
O62 . C61 . H611 . 109.4 no
C60 . C61 . H612 . 109.9 no
O62 . C61 . H612 . 109.9 no
H611 . C61 . H612 . 108.9 no
C61 . O62 . C63 . 112.7(3) yes
O62 . C63 . C64 . 108.8(2) yes
O62 . C63 . H632 . 108.4 no
C64 . C63 . H632 . 109.7 no
O62 . C63 . H631 . 109.2 no
C64 . C63 . H631 . 111.1 no
H632 . C63 . H631 . 109.6 no
C63 . C64 . O65 . 109.2(2) yes
C63 . C64 . H641 . 111.3 no
O65 . C64 . H641 . 111.2 no
C63 . C64 . H642 . 107.6 no
O65 . C64 . H642 . 111.2 no
H641 . C64 . H642 . 106.3 no
C64 . O65 . C66 . 111.3(2) yes
O65 . C66 . C67 . 109.5(2) yes
O65 . C66 . H662 . 110.3 no
C67 . C66 . H662 . 111.2 no
O65 . C66 . H661 . 109.5 no
C67 . C66 . H661 . 110.6 no
H662 . C66 . H661 . 105.7 no
C66 . C67 . O68 . 109.3(2) yes
C66 . C67 . H671 . 108.9 no
O68 . C67 . H671 . 110.7 no
C66 . C67 . H672 . 110.1 no
O68 . C67 . H672 . 109.3 no
H671 . C67 . H672 . 108.5 no
C67 . O68 . C69 . 112.2(2) yes
O68 . C69 . C70 . 109.4(3) yes
O68 . C69 . H691 . 108.9 no
C70 . C69 . H691 . 111.5 no
O68 . C69 . H692 . 109.2 no
C70 . C69 . H692 . 111.3 no
H691 . C69 . H692 . 106.3 no
C69 . C70 . O53 . 108.5(2) yes
C69 . C70 . H702 . 108.2 no
O53 . C70 . H702 . 110.3 no
C69 . C70 . H701 . 109.8 no
O53 . C70 . H701 . 110.3 no
H702 . C70 . H701 . 109.7 no
N72 . C71 . C73 . 174.5(6) yes
C71 . C73 . H732 . 109.6 no
C71 . C73 . H733 . 110.5 no
H732 . C73 . H733 . 108.8 no
C71 . C73 . H731 . 111.6 no
H732 . C73 . H731 . 108.2 no
H733 . C73 . H731 . 108.1 no
C75 . C74 . H743 . 109.7 no
C75 . C74 . H742 . 111.5 no
H743 . C74 . H742 . 107.1 no
C75 . C74 . H741 . 110.6 no
H743 . C74 . H741 . 109.7 no
H742 . C74 . H741 . 108.1 no
C74 . C75 . N76 . 178.1(5) yes
C78 . C77 . H771 . 110.0 no
C78 . C77 . H772 . 111.3 no
H771 . C77 . H772 . 108.0 no
C78 . C77 . H773 . 109.6 no
H771 . C77 . H773 . 107.4 no
H772 . C77 . H773 . 110.4 no
C77 . C78 . N79 . 179.9(4) yes
N80 . C81 . C82 . 176.7(6) yes
C81 . C82 . H823 . 110.5 no
C81 . C82 . H822 . 110.5 no
H823 . C82 . H822 . 108.1 no
C81 . C82 . H821 . 112.6 no
H823 . C82 . H821 . 108.5 no
H822 . C82 . H821 . 106.6 no

loop_
_geom_bond_atom_site_label_1
_geom_bond_site_symmetry_1
_geom_bond_atom_site_label_2
_geom_bond_site_symmetry_2
_geom_bond_distance
_geom_bond_publ_flag
F3 . B4 . 1.448(3) yes
B4 . F5 . 1.416(3) yes
B4 . O6 . 1.458(3) yes
B4 . C11 . 1.638(4) yes
O6 . B7 . 1.345(3) yes
B7 . O8 . 1.362(3) yes
B7 . C9 . 1.576(4) yes
O8 . H81 . 0.875 no
C9 . C10 . 1.418(3) yes
C9 . C18 . 1.374(3) yes
C10 . C11 . 1.431(3) yes
C10 . C15 . 1.445(4) yes
C11 . C12 . 1.376(4) yes
C12 . C13 . 1.432(5) yes
C12 . H121 . 1.002 no
C13 . C14 . 1.360(4) yes
C13 . H131 . 0.990 no
C14 . C15 . 1.403(4) yes
C14 . H141 . 0.960 no
C15 . C16 . 1.409(4) yes
C16 . C17 . 1.353(4) yes
C16 . H161 . 0.944 no
C17 . C18 . 1.423(4) yes
C17 . H171 . 0.980 no
C18 . H181 . 0.989 no
F19 . B20 . 1.443(3) yes
B20 . F21 . 1.426(3) yes
B20 . O22 . 1.464(3) yes
B20 . C27 . 1.630(4) yes
O22 . B23 . 1.342(3) yes
B23 . O24 . 1.369(3) yes
B23 . C25 . 1.575(4) yes
O24 . H241 . 0.822 no
C25 . C26 . 1.432(3) yes
C25 . C34 . 1.381(3) yes
C26 . C27 . 1.422(3) yes
C26 . C31 . 1.432(3) yes
C27 . C28 . 1.379(3) yes
C28 . C29 . 1.419(4) yes
C28 . H281 . 0.976 no
C29 . C30 . 1.367(4) yes
C29 . H291 . 0.975 no
C30 . C31 . 1.411(3) yes
C30 . H301 . 0.955 no
C31 . C32 . 1.417(3) yes
C32 . C33 . 1.363(4) yes
C32 . H321 . 0.952 no
C33 . C34 . 1.414(4) yes
C33 . H331 . 0.977 no
C34 . H341 . 0.962 no
O35 . C36 . 1.420(5) yes
O35 . C52 . 1.420(5) yes
C36 . C37 . 1.478(7) yes
C36 . H362 . 1.022 no
C36 . H361 . 0.998 no
C37 . O38 . 1.415(5) yes
C37 . H371 . 0.996 no
C37 . H372 . 0.998 no
O38 . C39 . 1.418(5) yes
C39 . C40 . 1.474(7) yes
C39 . H392 . 0.991 no
C39 . H391 . 0.981 no
C40 . O41 . 1.419(5) yes
C40 . H401 . 1.019 no
C40 . H402 . 1.002 no
O41 . C42 . 1.414(5) yes
C42 . C43 . 1.480(6) yes
C42 . H422 . 1.004 no
C42 . H421 . 0.992 no
C43 . O44 . 1.430(4) yes
C43 . H431 . 1.001 no
C43 . H432 . 0.998 no
O44 . C45 . 1.426(5) yes
C45 . C46 . 1.484(6) yes
C45 . H452 . 1.008 no
C45 . H451 . 1.016 no
C46 . O47 . 1.426(4) yes
C46 . H461 . 1.000 no
C46 . H462 . 1.004 no
O47 . C48 . 1.420(5) yes
C48 . C49 . 1.496(6) yes
C48 . H481 . 0.996 no
C48 . H482 . 0.988 no
C49 . O50 . 1.404(5) yes
C49 . H491 . 0.985 no
C49 . H492 . 0.988 no
O50 . C51 . 1.432(5) yes
C51 . C52 . 1.493(7) yes
C51 . H511 . 0.993 no
C51 . H512 . 0.983 no
C52 . H521 . 0.995 no
C52 . H522 . 1.000 no
O53 . C54 . 1.433(4) yes
O53 . C70 . 1.415(4) yes
C54 . C55 . 1.467(6) yes
C54 . H542 . 0.982 no
C54 . H541 . 0.994 no
C55 . O56 . 1.430(5) yes
C55 . H551 . 1.007 no
C55 . H552 . 0.987 no
O56 . C57 . 1.420(5) yes
C57 . C58 . 1.500(7) yes
C57 . H572 . 1.011 no
C57 . H571 . 0.972 no
C58 . O59 . 1.406(5) yes
C58 . H581 . 1.021 no
C58 . H582 . 0.984 no
O59 . C60 . 1.441(5) yes
C60 . C61 . 1.473(6) yes
C60 . H602 . 0.995 no
C60 . H601 . 1.007 no
C61 . O62 . 1.411(4) yes
C61 . H611 . 0.988 no
C61 . H612 . 1.015 no
O62 . C63 . 1.421(4) yes
C63 . C64 . 1.490(5) yes
C63 . H632 . 0.997 no
C63 . H631 . 1.006 no
C64 . O65 . 1.417(4) yes
C64 . H641 . 1.007 no
C64 . H642 . 0.988 no
O65 . C66 . 1.423(4) yes
C66 . C67 . 1.491(5) yes
C66 . H662 . 0.999 no
C66 . H661 . 1.015 no
C67 . O68 . 1.417(4) yes
C67 . H671 . 1.003 no
C67 . H672 . 0.993 no
O68 . C69 . 1.422(4) yes
C69 . C70 . 1.480(5) yes
C69 . H691 . 0.993 no
C69 . H692 . 1.000 no
C70 . H702 . 1.023 no
C70 . H701 . 0.996 no
C71 . N72 . 1.109(7) yes
C71 . C73 . 1.465(8) yes
C73 . H732 . 0.974 no
C73 . H733 . 1.009 no
C73 . H731 . 0.987 no
C74 . C75 . 1.438(5) yes
C74 . H743 . 0.950 no
C74 . H742 . 0.961 no
C74 . H741 . 0.972 no
C75 . N76 . 1.126(5) yes
C77 . C78 . 1.437(4) yes
C77 . H771 . 0.985 no
C77 . H772 . 0.962 no
C77 . H773 . 0.955 no
C78 . N79 . 1.121(5) yes
N80 . C81 . 1.131(6) yes
C81 . C82 . 1.412(6) yes
C82 . H823 . 0.943 no
C82 . H822 . 0.983 no
C82 . H821 . 0.963 no

loop_
_geom_hbond_atom_site_label_D
_geom_hbond_site_symmetry_D
_geom_hbond_atom_site_label_H
_geom_hbond_site_symmetry_H
_geom_hbond_atom_site_label_A
_geom_hbond_site_symmetry_A
_geom_hbond_angle_DHA
_geom_hbond_distance_DH
_geom_hbond_distance_HA
_geom_hbond_distance_DA
_geom_hbond_publ_flag
C40 . H402 . N76 2_676 152.43(15) 1.002 2.568 3.487(5) yes
C51 . H511 . N72 . 139.77(15) 0.993 2.594 3.413(5) yes
C73 . H732 . O6 . 142.80(14) 0.974 2.417 3.246(5) yes
C73 . H731 . N76 3_565 154.41(18) 0.987 2.546 3.463(5) yes
O24 . H241 . O41 . 143.99(8) 0.822 2.142 2.848(5) yes
C82 . H823 . O22 4_646 144.52(18) 0.943 2.481 3.295(5) yes
O8 . H81 . O53 . 146.22(8) 0.875 2.068 2.837(5) yes
